data_2218663
loop_
_publ_author_name
'Li, Hong-ai'
'Su, Chang'
'Li, Bao'
'Chen, Tie'
'Yin, Bing-zhu'

_publ_section_title
;
 1,2-Bis(1,3-dithiol-2-ylidene)hydrazine
;
_journal_coeditor_code CV2414
_journal_issue 7
_journal_name_full 'Acta Crystallographica Section E'
_journal_page_first o1217
_journal_paper_doi 10.1107/S160053680801667X
_journal_volume 64
_journal_year 2008
_chemical_formula_iupac 'C6 H4 N2 S4'
_chemical_formula_moiety 'C6 H4 N2 S4'
_chemical_formula_sum 'C6 H4 N2 S4'
_chemical_formula_weight 232.35
_chemical_name_systematic
;
1,2-Bis(1,3-dithiol-2-ylidene)hydrazine
;
_space_group_IT_number 14
_symmetry_cell_setting monoclinic
_symmetry_space_group_name_Hall '-P 2yn'
_symmetry_space_group_name_H-M 'P 1 21/n 1'
_atom_sites_solution_hydrogens geom
_atom_sites_solution_primary direct
_atom_sites_solution_secondary difmap
_cell_angle_alpha 90.00
_cell_angle_beta 97.39(3)
_cell_angle_gamma 90.00
_cell_formula_units_Z 2
_cell_length_a 3.9664(3)
_cell_length_b 10.122(6)
_cell_length_c 11.301(8)
_cell_measurement_reflns_used 3828
_cell_measurement_temperature 291(2)
_cell_measurement_theta_max 27.460
_cell_measurement_theta_min 3.635
_cell_volume 449.9(4)
_computing_cell_refinement 'RAPID-AUTO (Rigaku, 1998)'
_computing_data_collection 'RAPID-AUTO (Rigaku, 1998)'
_computing_data_reduction 'CrystalStructure (Rigaku/MSC, 2002)'
_computing_molecular_graphics 'PLATON (Spek, 2003)'
_computing_publication_material 'SHELXL97 (Sheldrick, 2008)'
_computing_structure_refinement 'SHELXL97 (Sheldrick, 2008)'
_computing_structure_solution 'SHELXS97 (Sheldrick, 2008)'
_diffrn_ambient_temperature 291(2)
_diffrn_measured_fraction_theta_full 0.998
_diffrn_measured_fraction_theta_max 0.998
_diffrn_measurement_device_type 'Rigaku R-AXIS RAPID'
_diffrn_measurement_method \w
_diffrn_radiation_monochromator graphite
_diffrn_radiation_source 'fine-focus sealed tube'
_diffrn_radiation_type MoK\a
_diffrn_radiation_wavelength 0.71073
_diffrn_reflns_av_R_equivalents 0.0212
_diffrn_reflns_av_sigmaI/netI 0.0173
_diffrn_reflns_limit_h_max 5
_diffrn_reflns_limit_h_min -4
_diffrn_reflns_limit_k_max 13
_diffrn_reflns_limit_k_min -13
_diffrn_reflns_limit_l_max 14
_diffrn_reflns_limit_l_min -14
_diffrn_reflns_number 4256
_diffrn_reflns_theta_full 27.48
_diffrn_reflns_theta_max 27.48
_diffrn_reflns_theta_min 3.64
_diffrn_standards_decay_% 0
_diffrn_standards_interval_count 0
_diffrn_standards_interval_time 0
_diffrn_standards_number 0
_exptl_absorpt_coefficient_mu 0.995
_exptl_absorpt_correction_T_max 0.9291
_exptl_absorpt_correction_T_min 0.9193
_exptl_absorpt_correction_type multi-scan
_exptl_absorpt_process_details '(ABSCOR; Higashi, 1995)'
_exptl_crystal_colour yellow
_exptl_crystal_density_diffrn 1.715
_exptl_crystal_density_method 'not measured'
_exptl_crystal_description block
_exptl_crystal_F_000 236
_exptl_crystal_size_max 0.09
_exptl_crystal_size_mid 0.08
_exptl_crystal_size_min 0.08
_refine_diff_density_max 0.455
_refine_diff_density_min -0.182
_refine_ls_extinction_method none
_refine_ls_goodness_of_fit_ref 1.073
_refine_ls_hydrogen_treatment constr
_refine_ls_matrix_type full
_refine_ls_number_parameters 55
_refine_ls_number_reflns 1022
_refine_ls_number_restraints 0
_refine_ls_restrained_S_all 1.073
_refine_ls_R_factor_all 0.0265
_refine_ls_R_factor_gt 0.0241
_refine_ls_shift/su_max 0.000
_refine_ls_shift/su_mean 0.000
_refine_ls_structure_factor_coef Fsqd
_refine_ls_weighting_details 'calc w = 1/[\s^2^(Fo^2^)+(0.0401P)^2^+0.0828P] where P=(Fo^2^+2Fc^2^)/3'
_refine_ls_weighting_scheme calc
_refine_ls_wR_factor_gt 0.0658
_refine_ls_wR_factor_ref 0.0668
_reflns_number_gt 935
_reflns_number_total 1022
_reflns_threshold_expression I>2\s(I)
_cod_data_source_file cv2414.cif
_cod_data_source_block I
_cod_original_sg_symbol_H-M 'P 21/n'
_cod_database_code 2218663
_cod_database_fobs_code 2218663

loop_
_symmetry_equiv_pos_as_xyz
'x, y, z'
'-x+1/2, y+1/2, -z+1/2'
'-x, -y, -z'
'x-1/2, -y-1/2, z-1/2'

loop_
_atom_site_type_symbol
_atom_site_label
_atom_site_fract_x
_atom_site_fract_y
_atom_site_fract_z
_atom_site_U_iso_or_equiv
_atom_site_adp_type
_atom_site_calc_flag
_atom_site_refinement_flags
_atom_site_occupancy
C C1 1.0199(3) 0.62381(14) 0.40299(12) 0.0288(3) Uani d . 1
C C2 0.9210(4) 0.87204(16) 0.36541(15) 0.0433(4) Uani d . 1
H H2 0.8668 0.9607 0.3732 0.052 Uiso calc R 1
C C3 1.0268(5) 0.82730(15) 0.26661(14) 0.0410(4) Uani d . 1
H H3 1.0495 0.8832 0.2028 0.049 Uiso calc R 1
N N1 1.0475(3) 0.50484(12) 0.44228(10) 0.0355(3) Uani d . 1
S S1 1.12148(10) 0.66082(4) 0.26068(3) 0.03701(14) Uani d . 1
S S2 0.88557(10) 0.76025(4) 0.48070(3) 0.03796(14) Uani d . 1

loop_
_atom_site_aniso_label
_atom_site_aniso_U_11
_atom_site_aniso_U_22
_atom_site_aniso_U_33
_atom_site_aniso_U_12
_atom_site_aniso_U_13
_atom_site_aniso_U_23
C1 0.0330(7) 0.0293(6) 0.0243(6) -0.0017(5) 0.0050(5) 0.0016(5)
C2 0.0545(9) 0.0273(7) 0.0482(9) 0.0034(7) 0.0067(7) 0.0046(7)
C3 0.0528(9) 0.0313(8) 0.0382(8) -0.0033(6) 0.0040(7) 0.0095(6)
N1 0.0512(8) 0.0299(6) 0.0268(6) 0.0005(5) 0.0110(5) 0.0014(4)
S1 0.0519(3) 0.0332(2) 0.0278(2) -0.00120(15) 0.01239(16) 0.00342(13)
S2 0.0487(3) 0.0337(2) 0.0333(2) 0.00350(15) 0.01252(17) -0.00133(14)

loop_
_atom_type_symbol
_atom_type_description
_atom_type_scat_dispersion_real
_atom_type_scat_dispersion_imag
_atom_type_scat_source
C C 0.0033 0.0016 'International Tables Vol C Tables 4.2.6.8 and 6.1.1.4'
H H 0.0000 0.0000 'International Tables Vol C Tables 4.2.6.8 and 6.1.1.4'
N N 0.0061 0.0033 'International Tables Vol C Tables 4.2.6.8 and 6.1.1.4'
S S 0.1246 0.1234 'International Tables Vol C Tables 4.2.6.8 and 6.1.1.4'

loop_
_geom_angle_atom_site_label_1
_geom_angle_atom_site_label_2
_geom_angle_atom_site_label_3
_geom_angle_site_symmetry_3
_geom_angle
N1 C1 S1 . 120.00(11)
N1 C1 S2 . 125.66(11)
S1 C1 S2 . 114.35(8)
C3 C2 S2 . 118.24(13)
C3 C2 H2 . 120.9
S2 C2 H2 . 120.9
C2 C3 S1 . 117.41(12)
C2 C3 H3 . 121.3
S1 C3 H3 . 121.3
C1 N1 N1 3_766 111.41(14)
C3 S1 C1 . 95.53(8)
C2 S2 C1 . 94.47(9)

loop_
_geom_bond_atom_site_label_1
_geom_bond_atom_site_label_2
_geom_bond_site_symmetry_2
_geom_bond_distance
C1 N1 . 1.283(2)
C1 S1 . 1.7480(17)
C1 S2 . 1.7558(16)
C2 C3 . 1.322(2)
C2 S2 . 1.7448(18)
C2 H2 . 0.9300
C3 S1 . 1.7296(19)
C3 H3 . 0.9300
N1 N1 3_766 1.407(2)

loop_
_geom_contact_atom_site_label_1
_geom_contact_atom_site_label_2
_geom_contact_distance
_geom_contact_site_symmetry_2
_geom_contact_publ_flag
S1 S2 3.549(2) 4_675 y
